data_1564463
loop_
_publ_author_name
'\"Ozt\"urkkan \"Ozbek, F\"ureya Elif'
'Sert\,celik, Mustafa'
'Y\"uksek, Mustafa'
'Elmal\?i, Ayhan'
'\,Sahin, Ertan'

_publ_section_title
;
 The superiority of the classical synthesis compared to the hydrothermal
 synthesis upon the structural, optical absorption and fluorescent
 properties of new Cd(II) 3-fluorobenzoate complexes with
 Pyridine-3-carboxamide/Pyridine-3-carboxylate
;
_journal_name_full 'Inorganica Chimica Acta'
_journal_page_first 119694
_journal_paper_doi 10.1016/j.ica.2020.119694
_journal_volume 509
_journal_year 2020
_chemical_formula_moiety 'C40 H32 Cd2 F4 N4 O12'
_chemical_formula_sum 'C40 H32 Cd2 F4 N4 O12'
_chemical_formula_weight 1061.49
_space_group_IT_number 2
_space_group_name_Hall '-P 1'
_space_group_name_H-M_alt 'P -1'
_symmetry_cell_setting triclinic
_symmetry_Int_Tables_number 2
_symmetry_space_group_name_Hall '-P 1'
_symmetry_space_group_name_H-M 'P -1'
_atom_sites_solution_hydrogens mixed
_cell_angle_alpha 62.91(3)
_cell_angle_beta 82.87(4)
_cell_angle_gamma 79.41(3)
_cell_formula_units_Z 1
_cell_length_a 7.617(2)
_cell_length_b 12.324(3)
_cell_length_c 12.354(4)
_cell_measurement_reflns_used 3736
_cell_measurement_temperature 293(2)
_cell_measurement_theta_max 27.76
_cell_measurement_theta_min 3.17
_cell_volume 1013.8(6)
_computing_structure_refinement 'SHELXL-2013 (Sheldrick, 2013)'
_diffrn_ambient_temperature 293(2)
_diffrn_measured_fraction_theta_full 0.989
_diffrn_measured_fraction_theta_max 0.98
_diffrn_measurement_device_type 'rigaku R-axis rapid S'
_diffrn_measurement_method '\f and \w scans'
_diffrn_radiation_type MoK\a
_diffrn_radiation_wavelength 0.71073
_diffrn_reflns_av_R_equivalents 0.0518
_diffrn_reflns_Laue_measured_fraction_full 0.989
_diffrn_reflns_Laue_measured_fraction_max 0.98
_diffrn_reflns_limit_h_max 11
_diffrn_reflns_limit_h_min -11
_diffrn_reflns_limit_k_max 18
_diffrn_reflns_limit_k_min -18
_diffrn_reflns_limit_l_max 18
_diffrn_reflns_limit_l_min -18
_diffrn_reflns_number 24952
_diffrn_reflns_point_group_measured_fraction_full 0.989
_diffrn_reflns_point_group_measured_fraction_max 0.98
_diffrn_reflns_theta_full 25.242
_diffrn_reflns_theta_max 32.116
_diffrn_reflns_theta_min 3.058
_diffrn_standards_number 0
_exptl_absorpt_coefficient_mu 1.136
_exptl_absorpt_correction_type none
_exptl_crystal_colour colourless
_exptl_crystal_density_diffrn 1.739
_exptl_crystal_description block
_exptl_crystal_F_000 528
_exptl_crystal_size_max 0.12
_exptl_crystal_size_mid 0.08
_exptl_crystal_size_min 0.07
_refine_diff_density_max 2.31
_refine_diff_density_min -1.154
_refine_diff_density_rms 0.272
_refine_ls_extinction_coef 0.026(3)
_refine_ls_extinction_expression Fc^*^=kFc[1+0.001xFc^2^\l^3^/sin(2\q)]^-1/4^
_refine_ls_extinction_method SHELXL
_refine_ls_goodness_of_fit_ref 1.063
_refine_ls_hydrogen_treatment mixed
_refine_ls_matrix_type full
_refine_ls_number_parameters 286
_refine_ls_number_reflns 5557
_refine_ls_number_restraints 1
_refine_ls_restrained_S_all 1.063
_refine_ls_R_factor_all 0.1097
_refine_ls_R_factor_gt 0.0595
_refine_ls_shift/su_max 0.001
_refine_ls_shift/su_mean 0
_refine_ls_structure_factor_coef Fsqd
_refine_ls_weighting_details 'w=1/[\s^2^(Fo^2^)+(0.1089P)^2^+1.0287P] where P=(Fo^2^+2Fc^2^)/3'
_refine_ls_weighting_scheme calc
_refine_ls_wR_factor_gt 0.1474
_refine_ls_wR_factor_ref 0.1772
_reflns_number_gt 4046
_reflns_number_total 5557
_reflns_threshold_expression 'I > 2\s(I)'
_cod_data_source_file ICA-2020-509-119694.cif
_cod_data_source_block ertan62
_cod_database_code 1564463

loop_
_symmetry_equiv_pos_as_xyz
'x, y, z'
'-x, -y, -z'

loop_
_atom_site_label
_atom_site_type_symbol
_atom_site_fract_x
_atom_site_fract_y
_atom_site_fract_z
_atom_site_U_iso_or_equiv
_atom_site_adp_type
_atom_site_occupancy
_atom_site_calc_flag
_atom_site_disorder_assembly
_atom_site_disorder_group
Cd Cd 0.54399(4) 0.49373(3) 0.78982(3) 0.03817(18) Uani 1 d . .
O5 O 0.4646(5) 0.6810(3) 0.8016(3) 0.0514(9) Uani 1 d . .
O3 O 0.7076(6) 0.4213(4) 0.9610(3) 0.0528(9) Uani 1 d . .
O6 O 0.6989(5) 0.6735(4) 0.6806(4) 0.0516(9) Uani 1 d . .
O4 O 0.2663(7) 0.4361(4) 0.9268(4) 0.0707(12) Uani 1 d . .
O2 O 0.3661(5) 0.5677(4) 0.6232(3) 0.0526(10) Uani 1 d . .
N1 N 0.2295(5) 0.5949(4) 0.3041(3) 0.0386(8) Uani 1 d . .
N2 N 0.0855(6) 0.6140(5) 0.6876(4) 0.0508(11) Uani 1 d . .
H2A H 0.1203 0.5992 0.7573 0.061 Uiso 1 calc . .
H2B H -0.0258 0.6372 0.672 0.061 Uiso 1 calc . .
O1 O 0.4317(8) 0.3108(5) 0.8633(6) 0.098(2) Uani 1 d . .
C18 C 0.1402(6) 0.6227(4) 0.4856(4) 0.0340(9) Uani 1 d . .
C19 C 0.2644(6) 0.5860(5) 0.4113(5) 0.0400(10) Uani 1 d . .
H19 H 0.3796 0.553 0.4384 0.048 Uiso 1 calc . .
C14 C 0.5851(6) 0.7326(5) 0.7254(4) 0.0409(10) Uani 1 d . .
C20 C 0.2030(6) 0.6011(5) 0.6048(4) 0.0400(10) Uani 1 d . .
C7 C 0.3087(8) 0.3318(6) 0.9298(6) 0.0572(14) Uani 1 d . .
C17 C -0.0302(6) 0.6728(4) 0.4428(5) 0.0422(10) Uani 1 d . .
H17 H -0.1187 0.6984 0.4887 0.051 Uiso 1 calc . .
C15 C 0.0648(7) 0.6453(5) 0.2641(5) 0.0443(11) Uani 1 d . .
H15 H 0.0384 0.6543 0.1887 0.053 Uiso 1 calc . .
C16 C -0.0665(7) 0.6840(5) 0.3309(5) 0.0488(12) Uani 1 d . .
H16 H -0.18 0.7178 0.3009 0.059 Uiso 1 calc . .
C13 C 0.5936(7) 0.8640(5) 0.6856(5) 0.0477(11) Uani 1 d . .
C6 C 0.2069(8) 0.2306(6) 1.0148(5) 0.0550(14) Uani 1 d . .
C8 C 0.7035(9) 0.9277(6) 0.5904(6) 0.0646(16) Uani 1 d . .
H8 H 0.7809 0.8884 0.5506 0.078 Uiso 1 calc . .
C12 C 0.4768(9) 0.9272(6) 0.7451(7) 0.0629(16) Uani 1 d . .
H12 H 0.4005 0.8846 0.8096 0.075 Uiso 1 calc . .
C5 C 0.0738(9) 0.2516(8) 1.0923(6) 0.0720(19) Uani 1 d . .
H5 H 0.0449 0.3293 1.09 0.086 Uiso 1 calc . .
C1 C 0.2546(11) 0.1161(7) 1.0157(8) 0.082(2) Uani 1 d . .
H1 H 0.3465 0.1012 0.965 0.099 Uiso 1 calc . .
C11 C 0.4769(14) 1.0524(8) 0.7067(9) 0.092(3) Uani 1 d . .
H11 H 0.4035 1.0934 0.7465 0.111 Uiso 1 calc . .
C4 C -0.0173(13) 0.1553(11) 1.1744(9) 0.101(3) Uani 1 d . .
H4 H -0.1082 0.1692 1.2262 0.121 Uiso 1 calc . .
F2 F 0.8079(15) 1.1153(8) 0.4709(10) 0.202(5) Uani 1 d . .
C9 C 0.6973(13) 1.0525(7) 0.5542(8) 0.087(3) Uani 1 d . .
F1 F 0.1971(13) -0.0848(7) 1.1011(11) 0.191(4) Uani 1 d . .
C10 C 0.5873(13) 1.1144(7) 0.6088(9) 0.093(3) Uani 1 d . .
H10 H 0.5863 1.1986 0.5803 0.111 Uiso 1 calc . .
C3 C 0.0241(14) 0.0471(10) 1.1787(10) 0.109(3) Uani 1 d . .
H3 H -0.0338 -0.0172 1.2361 0.13 Uiso 1 calc . .
C2 C 0.1561(15) 0.0251(8) 1.0973(12) 0.114(4) Uani 1 d . .
H3A H 0.7412 0.4911 0.9709 0.13(4) Uiso 1 d . .
H3B H 0.664(8) 0.374(5) 1.025(3) 0.054(18) Uiso 1 d . .

loop_
_atom_site_aniso_label
_atom_site_aniso_U_11
_atom_site_aniso_U_22
_atom_site_aniso_U_33
_atom_site_aniso_U_23
_atom_site_aniso_U_13
_atom_site_aniso_U_12
Cd 0.0350(2) 0.0489(3) 0.0339(2) -0.02283(17) 0.00274(13) -0.00428(14)
O5 0.053(2) 0.0466(19) 0.049(2) -0.0211(17) 0.0093(16) -0.0037(16)
O3 0.061(2) 0.058(2) 0.0358(19) -0.0209(18) -0.0055(17) 0.0002(19)
O6 0.0413(19) 0.055(2) 0.062(2) -0.0321(19) 0.0021(16) -0.0015(16)
O4 0.092(3) 0.071(3) 0.057(3) -0.029(2) -0.011(2) -0.026(2)
O2 0.0349(18) 0.087(3) 0.044(2) -0.040(2) -0.0069(15) 0.0061(18)
N1 0.036(2) 0.047(2) 0.0357(19) -0.0226(17) 0.0006(15) -0.0024(16)
N2 0.036(2) 0.080(3) 0.048(2) -0.041(2) -0.0006(17) 0.000(2)
O1 0.080(4) 0.085(4) 0.117(5) -0.039(4) 0.041(3) -0.034(3)
C18 0.031(2) 0.037(2) 0.037(2) -0.0194(18) 0.0025(16) -0.0044(16)
C19 0.031(2) 0.049(3) 0.045(2) -0.027(2) -0.0032(18) 0.0028(18)
C14 0.038(2) 0.045(2) 0.035(2) -0.015(2) -0.0049(18) 0.0003(19)
C20 0.038(2) 0.048(3) 0.040(2) -0.027(2) 0.0014(18) -0.0023(19)
C7 0.054(3) 0.061(4) 0.054(3) -0.019(3) -0.009(3) -0.017(3)
C17 0.035(2) 0.044(2) 0.047(3) -0.024(2) 0.0002(19) 0.0058(18)
C15 0.045(3) 0.049(3) 0.039(2) -0.020(2) -0.0078(19) 0.000(2)
C16 0.039(3) 0.059(3) 0.047(3) -0.027(2) -0.011(2) 0.011(2)
C13 0.043(3) 0.044(3) 0.051(3) -0.018(2) -0.012(2) 0.002(2)
C6 0.045(3) 0.065(3) 0.049(3) -0.015(3) -0.010(2) -0.015(2)
C8 0.060(4) 0.059(4) 0.062(4) -0.015(3) -0.001(3) -0.014(3)
C12 0.061(4) 0.053(3) 0.075(4) -0.032(3) 0.000(3) 0.000(3)
C5 0.055(4) 0.101(5) 0.056(4) -0.027(4) -0.001(3) -0.022(3)
C1 0.071(5) 0.071(5) 0.094(6) -0.024(4) -0.011(4) -0.016(4)
C11 0.107(7) 0.059(4) 0.110(7) -0.034(4) -0.021(5) -0.008(4)
C4 0.081(6) 0.119(8) 0.083(6) -0.020(6) 0.003(4) -0.038(5)
F2 0.223(10) 0.124(6) 0.205(9) -0.028(6) 0.074(8) -0.080(6)
C9 0.097(6) 0.063(4) 0.082(5) -0.003(4) -0.014(4) -0.039(4)
F1 0.165(8) 0.092(5) 0.292(12) -0.064(6) 0.023(8) -0.044(5)
C10 0.110(7) 0.045(4) 0.118(7) -0.024(4) -0.038(6) -0.010(4)
C3 0.084(6) 0.097(7) 0.109(8) -0.006(6) 0.005(5) -0.041(5)
C2 0.109(8) 0.058(5) 0.150(10) -0.017(5) -0.025(7) -0.020(5)

loop_
_atom_type_symbol
_atom_type_description
_atom_type_scat_dispersion_real
_atom_type_scat_dispersion_imag
_atom_type_scat_source
C C 0.0033 0.0016 'International Tables Vol C Tables 4.2.6.8 and 6.1.1.4'
H H 0 0 'International Tables Vol C Tables 4.2.6.8 and 6.1.1.4'
N N 0.0061 0.0033 'International Tables Vol C Tables 4.2.6.8 and 6.1.1.4'
O O 0.0106 0.006 'International Tables Vol C Tables 4.2.6.8 and 6.1.1.4'
F F 0.0171 0.0103 'International Tables Vol C Tables 4.2.6.8 and 6.1.1.4'
Cd Cd -0.8075 1.2024 'International Tables Vol C Tables 4.2.6.8 and 6.1.1.4'

loop_
_geom_angle_atom_site_label_1
_geom_angle_atom_site_label_2
_geom_angle_atom_site_label_3
_geom_angle
_geom_angle_site_symmetry_1
_geom_angle_site_symmetry_3
O1 Cd O3 91.5(2) . .
O1 Cd O2 87.7(2) . .
O3 Cd O2 177.10(12) . .
O1 Cd N1 85.22(19) . 2_666
O3 Cd N1 91.79(15) . 2_666
O2 Cd N1 90.92(14) . 2_666
O1 Cd O5 137.09(18) . .
O3 Cd O5 88.42(15) . .
O2 Cd O5 90.26(15) . .
N1 Cd O5 137.68(14) 2_666 .
O1 Cd O6 167.72(18) . .
O3 Cd O6 92.67(16) . .
O2 Cd O6 88.67(16) . .
N1 Cd O6 83.10(14) 2_666 .
O5 Cd O6 54.64(13) . .
O1 Cd O4 53.24(19) . .
O3 Cd O4 89.07(16) . .
O2 Cd O4 88.22(15) . .
N1 Cd O4 138.45(16) 2_666 .
O5 Cd O4 83.87(15) . .
O6 Cd O4 138.37(14) . .
O1 Cd C14 163.81(19) . .
O3 Cd C14 91.63(15) . .
O2 Cd C14 88.38(16) . .
N1 Cd C14 110.56(15) 2_666 .
O5 Cd C14 27.21(14) . .
O6 Cd C14 27.46(14) . .
O4 Cd C14 110.94(15) . .
O1 Cd C7 26.5(2) . .
O3 Cd C7 88.07(17) . .
O2 Cd C7 89.98(17) . .
N1 Cd C7 111.54(18) 2_666 .
O5 Cd C7 110.76(18) . .
O6 Cd C7 165.32(18) . .
O4 Cd C7 26.95(18) . .
C14 Cd C7 137.88(18) . .
C14 O5 Cd 94.5(3) . .
Cd O3 H3A 111.0(3) . .
Cd O3 H3B 117(5) . .
H3A O3 H3B 110(5) . .
C14 O6 Cd 89.7(3) . .
C7 O4 Cd 86.5(4) . .
C20 O2 Cd 135.9(3) . .
C19 N1 C15 117.5(4) . .
C19 N1 Cd 116.7(3) . 2_666
C15 N1 Cd 125.7(3) . 2_666
C20 N2 H2A 120 . .
C20 N2 H2B 120 . .
H2A N2 H2B 120 . .
C7 O1 Cd 97.7(5) . .
C17 C18 C19 116.8(4) . .
C17 C18 C20 126.5(4) . .
C19 C18 C20 116.7(4) . .
N1 C19 C18 124.6(4) . .
N1 C19 H19 117.7 . .
C18 C19 H19 117.7 . .
O5 C14 O6 120.9(5) . .
O5 C14 C13 120.1(5) . .
O6 C14 C13 119.0(5) . .
O5 C14 Cd 58.2(3) . .
O6 C14 Cd 62.8(3) . .
C13 C14 Cd 175.4(3) . .
O2 C20 N2 122.4(5) . .
O2 C20 C18 118.0(4) . .
N2 C20 C18 119.6(4) . .
O1 C7 O4 121.8(6) . .
O1 C7 C6 119.2(6) . .
O4 C7 C6 119.0(6) . .
O1 C7 Cd 55.8(4) . .
O4 C7 Cd 66.6(4) . .
C6 C7 Cd 171.0(4) . .
C16 C17 C18 119.0(4) . .
C16 C17 H17 120.5 . .
C18 C17 H17 120.5 . .
N1 C15 C16 122.1(5) . .
N1 C15 H15 118.9 . .
C16 C15 H15 118.9 . .
C15 C16 C17 120.1(4) . .
C15 C16 H16 120 . .
C17 C16 H16 120 . .
C8 C13 C12 119.3(6) . .
C8 C13 C14 121.8(5) . .
C12 C13 C14 118.8(5) . .
C5 C6 C1 122.1(7) . .
C5 C6 C7 119.8(7) . .
C1 C6 C7 118.1(6) . .
C13 C8 C9 118.5(7) . .
C13 C8 H8 120.8 . .
C9 C8 H8 120.8 . .
C11 C12 C13 120.2(8) . .
C11 C12 H12 119.9 . .
C13 C12 H12 119.9 . .
C6 C5 C4 119.5(9) . .
C6 C5 H5 120.3 . .
C4 C5 H5 120.3 . .
C6 C1 C2 115.6(9) . .
C6 C1 H1 122.2 . .
C2 C1 H1 122.2 . .
C10 C11 C12 119.0(9) . .
C10 C11 H11 120.5 . .
C12 C11 H11 120.5 . .
C3 C4 C5 120.3(10) . .
C3 C4 H4 119.8 . .
C5 C4 H4 119.8 . .
F2 C9 C10 115.5(9) . .
F2 C9 C8 121.0(10) . .
C10 C9 C8 123.2(8) . .
C9 C10 C11 119.8(7) . .
C9 C10 H10 120.1 . .
C11 C10 H10 120.1 . .
C4 C3 C2 120.9(9) . .
C4 C3 H3 119.5 . .
C2 C3 H3 119.5 . .
F1 C2 C1 117.6(12) . .
F1 C2 C3 120.8(10) . .
C1 C2 C3 121.5(10) . .

loop_
_geom_bond_atom_site_label_1
_geom_bond_atom_site_label_2
_geom_bond_distance
_geom_bond_site_symmetry_2
Cd O1 2.300(6) .
Cd O3 2.312(4) .
Cd O2 2.331(4) .
Cd N1 2.341(4) 2_666
Cd O5 2.342(4) .
Cd O6 2.442(4) .
Cd O4 2.532(5) .
Cd C14 2.746(6) .
Cd C7 2.755(6) .
O5 C14 1.260(6) .
O3 H3A 1.002(5) .
O3 H3B 0.81(2) .
O6 C14 1.266(6) .
O4 C7 1.251(8) .
O2 C20 1.250(6) .
N1 C19 1.335(6) .
N1 C15 1.339(6) .
N1 Cd 2.341(4) 2_666
N2 C20 1.320(6) .
N2 H2A 0.86 .
N2 H2B 0.86 .
O1 C7 1.239(9) .
C18 C17 1.387(6) .
C18 C19 1.395(6) .
C18 C20 1.497(6) .
C19 H19 0.93 .
C14 C13 1.474(7) .
C7 C6 1.489(8) .
C17 C16 1.383(7) .
C17 H17 0.93 .
C15 C16 1.375(7) .
C15 H15 0.93 .
C16 H16 0.93 .
C13 C8 1.363(9) .
C13 C12 1.429(8) .
C6 C5 1.379(10) .
C6 C1 1.386(10) .
C8 C9 1.385(10) .
C8 H8 0.93 .
C12 C11 1.393(11) .
C12 H12 0.93 .
C5 C4 1.397(12) .
C5 H5 0.93 .
C1 C2 1.389(12) .
C1 H1 0.93 .
C11 C10 1.377(14) .
C11 H11 0.93 .
C4 C3 1.290(15) .
C4 H4 0.93 .
F2 C9 1.291(12) .
C9 C10 1.354(14) .
F1 C2 1.313(13) .
C10 H10 0.93 .
C3 C2 1.411(17) .
C3 H3 0.93 .

loop_
_geom_hbond_atom_site_label_D
_geom_hbond_atom_site_label_H
_geom_hbond_atom_site_label_A
_geom_hbond_distance_DH
_geom_hbond_distance_HA
_geom_hbond_distance_DA
_geom_hbond_angle_DHA
_geom_hbond_site_symmetry_A
C19 H19 O2 0.93 2.48 3.189(6) 133.1 2_666
N2 H2A O4 0.86 2.36 3.071(7) 139.8 .
N2 H2B O6 0.86 2.06 2.903(6) 165.8 1_455
C19 H19 O2 0.93 2.48 3.189(6) 133.1 2_666
O3 H3A O4 1.002(5) 1.844(5) 2.732(6) 145.8(3) 2_667
O3 H3B O5 0.81(2) 2.10(3) 2.864(6) 155(6) 2_667
N2 H2A O4 0.86 2.36 3.071(7) 139.8 .
N2 H2B O6 0.86 2.06 2.903(6) 165.8 1_455
C19 H19 O2 0.93 2.48 3.189(6) 133.1 2_666
O3 H3A O4 1.002(5) 1.844(5) 2.732(6) 145.8(3) 2_667
O3 H3B O5 0.81(2) 2.10(3) 2.864(6) 155(6) 2_667
N2 H2A O4 0.86 2.36 3.071(7) 139.8 .
N2 H2B O6 0.86 2.06 2.903(6) 165.8 1_455
C19 H19 O2 0.93 2.48 3.189(6) 133.1 2_666
O3 H3A O4 1.002(5) 1.844(5) 2.732(6) 145.8(3) 2_667
O3 H3B O5 0.81(2) 2.10(3) 2.864(6) 155(6) 2_667
N2 H2A O4 0.86 2.36 3.071(7) 139.8 .
N2 H2B O6 0.86 2.06 2.903(6) 165.8 1_455
C19 H19 O2 0.93 2.48 3.189(6) 133.1 2_666
O3 H3A O4 1.002(5) 1.844(5) 2.732(6) 145.8(3) 2_667
O3 H3B O5 0.81(2) 2.10(3) 2.864(6) 155(6) 2_667

loop_
_geom_torsion_atom_site_label_1
_geom_torsion_atom_site_label_2
_geom_torsion_atom_site_label_3
_geom_torsion_atom_site_label_4
_geom_torsion
_geom_torsion_site_symmetry_1
_geom_torsion_site_symmetry_2
_geom_torsion_site_symmetry_3
_geom_torsion_site_symmetry_4
C15 N1 C19 C18 1.6(8) . . . .
Cd N1 C19 C18 -173.6(4) 2_666 . . .
C17 C18 C19 N1 -0.6(8) . . . .
C20 C18 C19 N1 177.9(5) . . . .
Cd O5 C14 O6 -4.1(5) . . . .
Cd O5 C14 C13 175.0(4) . . . .
Cd O6 C14 O5 4.0(5) . . . .
Cd O6 C14 C13 -175.2(4) . . . .
Cd O2 C20 N2 8.3(9) . . . .
Cd O2 C20 C18 -169.6(4) . . . .
C17 C18 C20 O2 -172.3(5) . . . .
C19 C18 C20 O2 9.4(7) . . . .
C17 C18 C20 N2 9.8(8) . . . .
C19 C18 C20 N2 -168.5(5) . . . .
Cd O1 C7 O4 9.6(8) . . . .
Cd O1 C7 C6 -171.1(4) . . . .
Cd O4 C7 O1 -8.7(7) . . . .
Cd O4 C7 C6 172.1(5) . . . .
C19 C18 C17 C16 -0.4(7) . . . .
C20 C18 C17 C16 -178.7(5) . . . .
C19 N1 C15 C16 -1.6(8) . . . .
Cd N1 C15 C16 173.1(4) 2_666 . . .
N1 C15 C16 C17 0.7(9) . . . .
C18 C17 C16 C15 0.3(8) . . . .
O5 C14 C13 C8 -169.8(5) . . . .
O6 C14 C13 C8 9.4(8) . . . .
O5 C14 C13 C12 7.1(8) . . . .
O6 C14 C13 C12 -173.8(5) . . . .
O1 C7 C6 C5 177.8(7) . . . .
O4 C7 C6 C5 -2.9(9) . . . .
O1 C7 C6 C1 -0.1(9) . . . .
O4 C7 C6 C1 179.2(6) . . . .
C12 C13 C8 C9 -0.2(10) . . . .
C14 C13 C8 C9 176.6(6) . . . .
C8 C13 C12 C11 -0.7(10) . . . .
C14 C13 C12 C11 -177.6(6) . . . .
C1 C6 C5 C4 -0.3(10) . . . .
C7 C6 C5 C4 -178.0(7) . . . .
C5 C6 C1 C2 1.7(11) . . . .
C7 C6 C1 C2 179.5(7) . . . .
C13 C12 C11 C10 1.8(12) . . . .
C6 C5 C4 C3 0.8(13) . . . .
C13 C8 C9 F2 174.6(9) . . . .
C13 C8 C9 C10 0.0(12) . . . .
F2 C9 C10 C11 -173.7(10) . . . .
C8 C9 C10 C11 1.2(14) . . . .
C12 C11 C10 C9 -2.0(13) . . . .
C5 C4 C3 C2 -2.8(17) . . . .
C6 C1 C2 F1 -180.0(9) . . . .
C6 C1 C2 C3 -3.7(15) . . . .
C4 C3 C2 F1 -179.4(11) . . . .
C4 C3 C2 C1 4.5(18) . . . .
